data_7237172
loop_
_publ_author_name
'Szimhardt, Norbert'
'Wurzenberger, Maximilian H. H.'
'Zeisel, Lukas'
'Gruhne, Michael S.'
'Lommel, Marcus'
'Stierstorfer, J\"org'

_publ_section_title
;
 Maximization of the energy capability level in transition metal complexes
 through application of 1-amino- and 2-amino-5H-tetrazole ligands
;
_journal_issue 33
_journal_name_full 'Journal of Materials Chemistry A'
_journal_page_first 16257
_journal_paper_doi 10.1039/C8TA06326E
_journal_volume 6
_journal_year 2018
_chemical_formula_moiety 'C2 H6 Cl2 Cu N10'
_chemical_formula_sum 'C2 H6 Cl2 Cu N10'
_chemical_formula_weight 304.61
_chemical_name_common 'dichlorido bis(2-aminotetrazolyl) copper(II)'
_chemical_name_systematic
;
dichlorido bis(2-aminotetrazolyl) copper(II)
;
_space_group_IT_number 14
_space_group_name_Hall '-P 2ybc'
_space_group_name_H-M_alt 'P 1 21/c 1'
_symmetry_cell_setting monoclinic
_symmetry_Int_Tables_number 14
_symmetry_space_group_name_Hall '-P 2ybc'
_symmetry_space_group_name_H-M 'P 1 21/c 1'
_atom_sites_solution_hydrogens difmap
_audit_creation_date
;
'Fri Dec 02 12:09:50 2016'
;
_audit_creation_method SHELXL-2013
_audit_update_record
;
2018-04-04 deposited with the CCDC.
2018-08-03 downloaded from the CCDC.
;
_cell_angle_alpha 90
_cell_angle_beta 91.579(6)
_cell_angle_gamma 90
_cell_formula_units_Z 2
_cell_length_a 6.8468(5)
_cell_length_b 3.6679(2)
_cell_length_c 18.5122(12)
_cell_measurement_reflns_used 1367
_cell_measurement_temperature 173(2)
_cell_measurement_theta_max 32.0220
_cell_measurement_theta_min 5.2430
_cell_volume 464.73(5)
_computing_cell_refinement
;
CrysAlisPro, Agilent Technologies,
Version 1.171.37.33 (release 27-03-2014 CrysAlis171 .NET)
(compiled Mar 27 2014,17:12:48)
;
_computing_data_collection
;
CrysAlisPro, Agilent Technologies,
Version 1.171.37.33 (release 27-03-2014 CrysAlis171 .NET)
(compiled Mar 27 2014,17:12:48)
;
_computing_data_reduction
;
CrysAlisPro, Agilent Technologies,
Version 1.171.37.33 (release 27-03-2014 CrysAlis171 .NET)
(compiled Mar 27 2014,17:12:48)
;
_computing_structure_refinement 'SHELXL-2013 (Sheldrick, 2013)'
_diffrn_ambient_temperature 173(2)
_diffrn_detector 'CCD plate'
_diffrn_detector_area_resol_mean 15.9809
_diffrn_detector_type Sapphire3
_diffrn_measured_fraction_theta_full 0.995
_diffrn_measured_fraction_theta_max 0.996
_diffrn_measurement_details
;
#__ type_ start__ end____ width___ exp.time_
  1 omega   20.00   96.00   1.0000    6.0000
omega____ theta____ kappa____ phi______ frames
    -       29.7932   57.0000   60.0000 76

#__ type_ start__ end____ width___ exp.time_
  2 omega   12.00  100.00   1.0000    6.0000
omega____ theta____ kappa____ phi______ frames
    -       29.7932   57.0000  -90.0000 88

#__ type_ start__ end____ width___ exp.time_
  3 omega  -37.00   77.00   1.0000    6.0000
omega____ theta____ kappa____ phi______ frames
    -       29.7932   19.0000 -120.0000 114

#__ type_ start__ end____ width___ exp.time_
  4 omega  -87.00  -12.00   1.0000    6.0000
omega____ theta____ kappa____ phi______ frames
    -      -28.6994  129.0000  -87.0000 75

#__ type_ start__ end____ width___ exp.time_
  5 omega -111.00  -78.00   1.0000    6.0000
omega____ theta____ kappa____ phi______ frames
    -      -28.6994  179.0000   60.0000 33

#__ type_ start__ end____ width___ exp.time_
  6 omega  -97.00  -71.00   1.0000    6.0000
omega____ theta____ kappa____ phi______ frames
    -      -28.6994 -179.0000  -30.0000 26

;
_diffrn_measurement_device 'four-circle diffractometer'
_diffrn_measurement_device_type 'Xcalibur, Sapphire3'
_diffrn_measurement_method '\w scans'
_diffrn_orient_matrix_UB_11 0.0753711000
_diffrn_orient_matrix_UB_12 -0.0699876000
_diffrn_orient_matrix_UB_13 -0.0215762000
_diffrn_orient_matrix_UB_21 -0.0572293000
_diffrn_orient_matrix_UB_22 0.0380366000
_diffrn_orient_matrix_UB_23 -0.0316346000
_diffrn_orient_matrix_UB_31 0.0423490000
_diffrn_orient_matrix_UB_32 0.1761106000
_diffrn_orient_matrix_UB_33 -0.0017523000
_diffrn_radiation_monochromator graphite
_diffrn_radiation_probe x-ray
_diffrn_radiation_type MoK\a
_diffrn_radiation_wavelength 0.71073
_diffrn_reflns_av_R_equivalents 0.0314
_diffrn_reflns_av_sigmaI/netI 0.0575
_diffrn_reflns_av_unetI/netI 0.0316
_diffrn_reflns_Laue_measured_fraction_full 0.995
_diffrn_reflns_Laue_measured_fraction_max 0.996
_diffrn_reflns_limit_h_max 8
_diffrn_reflns_limit_h_min -8
_diffrn_reflns_limit_k_max 4
_diffrn_reflns_limit_k_min -4
_diffrn_reflns_limit_l_max 22
_diffrn_reflns_limit_l_min -22
_diffrn_reflns_number 2907
_diffrn_reflns_point_group_measured_fraction_full 0.995
_diffrn_reflns_point_group_measured_fraction_max 0.996
_diffrn_reflns_theta_full 25.242
_diffrn_reflns_theta_max 25.991
_diffrn_reflns_theta_min 4.405
_diffrn_source 'Enhance (Mo) X-ray Source'
_exptl_absorpt_coefficient_mu 2.909
_exptl_absorpt_correction_T_max 0.99999
_exptl_absorpt_correction_T_min 0.92278
_exptl_absorpt_correction_type multi-scan
_exptl_absorpt_process_details
;
CrysAlisPro, Agilent Technologies,
Version 1.171.37.33 (release 27-03-2014 CrysAlis171 .NET)
(compiled Mar 27 2014,17:12:48)
Empirical absorption correction using spherical harmonics,
 implemented in SCALE3 ABSPACK scaling algorithm.
;
_exptl_crystal_colour green
_exptl_crystal_density_diffrn 2.177
_exptl_crystal_description block
_exptl_crystal_F_000 302
_exptl_crystal_size_max 0.340
_exptl_crystal_size_mid 0.170
_exptl_crystal_size_min 0.120
_refine_diff_density_max 0.398
_refine_diff_density_min -0.435
_refine_diff_density_rms 0.084
_refine_ls_extinction_method none
_refine_ls_goodness_of_fit_ref 1.067
_refine_ls_hydrogen_treatment refall
_refine_ls_matrix_type full
_refine_ls_number_parameters 82
_refine_ls_number_reflns 920
_refine_ls_number_restraints 0
_refine_ls_restrained_S_all 1.067
_refine_ls_R_factor_all 0.0285
_refine_ls_R_factor_gt 0.0246
_refine_ls_shift/su_max 0.000
_refine_ls_shift/su_mean 0.000
_refine_ls_structure_factor_coef Fsqd
_refine_ls_weighting_details 'w=1/[\s^2^(Fo^2^)+(0.0277P)^2^+0.1545P] where P=(Fo^2^+2Fc^2^)/3'
_refine_ls_weighting_scheme calc
_refine_ls_wR_factor_gt 0.0572
_refine_ls_wR_factor_ref 0.0596
_reflns_Friedel_coverage 0.000
_reflns_number_gt 831
_reflns_number_total 920
_reflns_threshold_expression 'I > 2\s(I)'
_cod_data_source_file c8ta06326e2.cif
_cod_data_source_block lx582
_cod_original_sg_symbol_Hall ' -P 2ybc'
_cod_database_code 7237172
_shelx_space_group_comment
;
The symmetry employed for this shelxl refinement is uniquely defined
by the following loop, which should always be used as a source of
symmetry information in preference to the above space-group names.
They are only intended as comments.
;
_shelx_estimated_absorpt_t_min 0.438
_shelx_estimated_absorpt_t_max 0.722
_shelxl_version_number 2013-4

loop_
_space_group_symop_operation_xyz
'x, y, z'
'-x, y+1/2, -z+1/2'
'-x, -y, -z'
'x, -y-1/2, z-1/2'

loop_
_atom_site_label
_atom_site_type_symbol
_atom_site_fract_x
_atom_site_fract_y
_atom_site_fract_z
_atom_site_U_iso_or_equiv
_atom_site_adp_type
_atom_site_occupancy
_atom_site_site_symmetry_order
_atom_site_calc_flag
_atom_site_refinement_flags_posn
_atom_site_refinement_flags_occupancy
Cu01 Cu 1.0000 1.0000 0.0000 0.01260(15) Uani 1 2 d S P
Cl1 Cl 0.78472(9) 0.40117(16) -0.05385(3) 0.01517(17) Uani 1 1 d . .
N1 N 0.6102(3) 1.1409(6) 0.16959(11) 0.0176(5) Uani 1 1 d . .
N2 N 0.7651(3) 0.9740(5) 0.19901(10) 0.0124(4) Uani 1 1 d . .
N3 N 0.9005(3) 0.8873(6) 0.15386(10) 0.0143(4) Uani 1 1 d . .
N4 N 0.8343(3) 1.0089(5) 0.09004(10) 0.0122(4) Uani 1 1 d . .
N5 N 0.7885(4) 0.8757(7) 0.27150(11) 0.0192(5) Uani 1 1 d . .
C1 C 0.6580(4) 1.1557(7) 0.10084(13) 0.0164(5) Uani 1 1 d . .
H1 H 0.585(4) 1.255(8) 0.0690(14) 0.019(7) Uiso 1 1 d . .
H5B H 0.838(5) 1.041(8) 0.2887(18) 0.027(10) Uiso 1 1 d . .
H5A H 0.668(4) 0.810(8) 0.2901(14) 0.023(8) Uiso 1 1 d . .

loop_
_atom_site_aniso_label
_atom_site_aniso_U_11
_atom_site_aniso_U_22
_atom_site_aniso_U_33
_atom_site_aniso_U_23
_atom_site_aniso_U_13
_atom_site_aniso_U_12
Cu01 0.0132(2) 0.0160(2) 0.0088(2) 0.00197(15) 0.00326(16) 0.00399(16)
Cl1 0.0158(3) 0.0180(3) 0.0118(3) 0.0019(2) 0.0014(2) 0.0045(2)
N1 0.0141(11) 0.0219(11) 0.0168(11) 0.0011(8) 0.0036(8) 0.0042(9)
N2 0.0111(10) 0.0163(11) 0.0100(10) 0.0000(7) 0.0020(8) 0.0008(8)
N3 0.0147(11) 0.0180(11) 0.0105(10) -0.0005(8) 0.0031(8) 0.0018(9)
N4 0.0138(11) 0.0123(10) 0.0106(10) -0.0010(7) 0.0008(8) 0.0013(8)
N5 0.0194(13) 0.0304(14) 0.0080(11) 0.0017(9) 0.0017(9) -0.0027(11)
C1 0.0145(13) 0.0200(13) 0.0148(13) 0.0046(10) 0.0022(10) 0.0035(11)

loop_
_atom_type_symbol
_atom_type_description
_atom_type_scat_dispersion_real
_atom_type_scat_dispersion_imag
_atom_type_scat_source
C C 0.0033 0.0016 'International Tables Vol C Tables 4.2.6.8 and 6.1.1.4'
Cl Cl 0.1484 0.1585 'International Tables Vol C Tables 4.2.6.8 and 6.1.1.4'
Cu Cu 0.3201 1.2651 'International Tables Vol C Tables 4.2.6.8 and 6.1.1.4'
N N 0.0061 0.0033 'International Tables Vol C Tables 4.2.6.8 and 6.1.1.4'
H H 0.0000 0.0000 'International Tables Vol C Tables 4.2.6.8 and 6.1.1.4'

loop_
_geom_angle_atom_site_label_1
_geom_angle_atom_site_label_2
_geom_angle_atom_site_label_3
_geom_angle
_geom_angle_site_symmetry_1
_geom_angle_site_symmetry_3
N4 Cu01 N4 180.0 . 3_775
N4 Cu01 Cl1 88.83(6) . 1_565
N4 Cu01 Cl1 91.17(6) 3_775 1_565
N4 Cu01 Cl1 91.17(6) . 3_765
N4 Cu01 Cl1 88.83(6) 3_775 3_765
Cl1 Cu01 Cl1 180.00(2) 1_565 3_765
C1 N1 N2 101.39(19) . .
N3 N2 N1 115.02(18) . .
N3 N2 N5 119.3(2) . .
N1 N2 N5 125.7(2) . .
N2 N3 N4 104.87(19) . .
N3 N4 C1 106.73(19) . .
N3 N4 Cu01 122.41(15) . .
C1 N4 Cu01 130.58(17) . .
N2 N5 H5B 104(2) . .
N2 N5 H5A 110.0(17) . .
H5B N5 H5A 116(3) . .
N1 C1 N4 112.0(2) . .
N1 C1 H1 122.1(18) . .
N4 C1 H1 125.9(18) . .

loop_
_geom_bond_atom_site_label_1
_geom_bond_atom_site_label_2
_geom_bond_distance
_geom_bond_site_symmetry_2
Cu01 N4 2.0422(19) .
Cu01 N4 2.0422(19) 3_775
Cu01 Cl1 2.2915(6) 1_565
Cu01 Cl1 2.2915(6) 3_765
Cl1 Cu01 2.2914(6) 1_545
N1 C1 1.324(3) .
N1 N2 1.328(3) .
N2 N3 1.305(3) .
N2 N5 1.395(3) .
N3 N4 1.331(3) .
N4 C1 1.342(3) .
N5 H5B 0.76(3) .
N5 H5A 0.93(3) .
C1 H1 0.85(3) .

loop_
_geom_hbond_atom_site_label_D
_geom_hbond_atom_site_label_H
_geom_hbond_atom_site_label_A
_geom_hbond_distance_DH
_geom_hbond_distance_HA
_geom_hbond_distance_DA
_geom_hbond_angle_DHA
_geom_hbond_site_symmetry_A
N5 H5B N3 0.76(3) 2.42(3) 3.131(3) 157(3) 2_755
N5 H5B Cl1 0.76(3) 2.96(3) 3.336(2) 114(3) 4_576
N5 H5A N1 0.93(3) 2.16(3) 3.090(3) 178(3) 2_645

loop_
_geom_torsion_atom_site_label_1
_geom_torsion_atom_site_label_2
_geom_torsion_atom_site_label_3
_geom_torsion_atom_site_label_4
_geom_torsion
C1 N1 N2 N3 -0.2(3)
C1 N1 N2 N5 -177.5(2)
N1 N2 N3 N4 1.1(3)
N5 N2 N3 N4 178.6(2)
N2 N3 N4 C1 -1.5(2)
N2 N3 N4 Cu01 173.02(14)
N2 N1 C1 N4 -0.8(3)
N3 N4 C1 N1 1.5(3)
Cu01 N4 C1 N1 -172.39(16)
